data_4071216
loop_
_publ_author_name
'Zirngast, Michaela'
'Marschner, Christoph'
'Baumgartner, Judith'

_publ_section_title
;
 Group 4 Metallocene Complexes of Tris(trimethylsilyl)silylacetylene and
 Related Alkynes
;
_journal_issue 11
_journal_name_full Organometallics
_journal_page_first 2570
_journal_paper_doi 10.1021/om800038h
_journal_volume 27
_journal_year 2008
_chemical_formula_sum 'C42 H56 Si4 Zr'
_chemical_formula_weight 764.45
_chemical_name_systematic
; 
 ? 
;
_space_group_IT_number 15
_symmetry_cell_setting monoclinic
_symmetry_space_group_name_Hall '-C 2yc'
_symmetry_space_group_name_H-M 'C 1 2/c 1'
_atom_sites_solution_hydrogens geom
_atom_sites_solution_primary direct
_atom_sites_solution_secondary difmap
_audit_creation_method SHELXL-97
_cell_angle_alpha 90.00
_cell_angle_beta 97.32(3)
_cell_angle_gamma 90.00
_cell_formula_units_Z 4
_cell_length_a 19.608(4)
_cell_length_b 11.116(2)
_cell_length_c 19.047(4)
_cell_measurement_reflns_used 1944
_cell_measurement_temperature 100(2)
_cell_measurement_theta_max 20
_cell_measurement_theta_min 2
_cell_volume 4117.7(14)
_computing_cell_refinement 'Bruker XSCANS'
_computing_data_collection 'Bruker XSCANS'
_computing_data_reduction 'Bruker SHELXTL'
_computing_molecular_graphics 'Bruker SHELXTL'
_computing_publication_material 'Bruker SHELXTL'
_computing_structure_refinement 'SHELXL-97 (Sheldrick, 1997)'
_computing_structure_solution 'SHELXS-97 (Sheldrick, 1990)'
_diffrn_ambient_temperature 100(2)
_diffrn_measured_fraction_theta_full 0.998
_diffrn_measured_fraction_theta_max 0.998
_diffrn_measurement_device_type 'SMART APEX'
_diffrn_measurement_method '\w scans'
_diffrn_radiation_monochromator graphite
_diffrn_radiation_source 'fine-focus sealed tube'
_diffrn_radiation_type MoK\a
_diffrn_radiation_wavelength 0.71073
_diffrn_reflns_av_R_equivalents 0.0866
_diffrn_reflns_av_sigmaI/netI 0.0770
_diffrn_reflns_limit_h_max 23
_diffrn_reflns_limit_h_min -23
_diffrn_reflns_limit_k_max 13
_diffrn_reflns_limit_k_min -13
_diffrn_reflns_limit_l_max 22
_diffrn_reflns_limit_l_min -22
_diffrn_reflns_number 14493
_diffrn_reflns_theta_full 24.99
_diffrn_reflns_theta_max 24.99
_diffrn_reflns_theta_min 2.09
_exptl_absorpt_coefficient_mu 0.411
_exptl_absorpt_correction_T_max 0.9297
_exptl_absorpt_correction_T_min 0.8730
_exptl_absorpt_correction_type multi-scan
_exptl_absorpt_process_details XPREP
_exptl_crystal_colour orange
_exptl_crystal_density_diffrn 1.233
_exptl_crystal_density_method 'not measured'
_exptl_crystal_description blocks
_exptl_crystal_F_000 1616
_exptl_crystal_size_max 0.34
_exptl_crystal_size_mid 0.22
_exptl_crystal_size_min 0.18
_refine_diff_density_max 0.859
_refine_diff_density_min -1.617
_refine_diff_density_rms 0.112
_refine_ls_extinction_method none
_refine_ls_goodness_of_fit_ref 1.289
_refine_ls_hydrogen_treatment constr
_refine_ls_matrix_type full
_refine_ls_number_parameters 218
_refine_ls_number_reflns 3624
_refine_ls_number_restraints 2
_refine_ls_restrained_S_all 1.294
_refine_ls_R_factor_all 0.1082
_refine_ls_R_factor_gt 0.0914
_refine_ls_shift/su_max 0.001
_refine_ls_shift/su_mean 0.000
_refine_ls_structure_factor_coef Fsqd
_refine_ls_weighting_details 'calc w=1/[\s^2^(Fo^2^)+(0.0484P)^2^+27.9843P] where P=(Fo^2^+2Fc^2^)/3'
_refine_ls_weighting_scheme calc
_refine_ls_wR_factor_gt 0.1708
_refine_ls_wR_factor_ref 0.1776
_reflns_number_gt 3129
_reflns_number_total 3624
_reflns_threshold_expression >2sigma(I)
_cod_data_source_file om800038h-file001.cif
_cod_data_source_block 17_494j
_cod_original_cell_volume 4117.9(14)
_cod_original_sg_symbol_H-M C2/c
_cod_database_code 4071216

loop_
_symmetry_equiv_pos_as_xyz
'x, y, z'
'-x, y, -z+1/2'
'x+1/2, y+1/2, z'
'-x+1/2, y+1/2, -z+1/2'
'-x, -y, -z'
'x, -y, z-1/2'
'-x+1/2, -y+1/2, -z'
'x+1/2, -y+1/2, z-1/2'

loop_
_atom_site_label
_atom_site_type_symbol
_atom_site_fract_x
_atom_site_fract_y
_atom_site_fract_z
_atom_site_U_iso_or_equiv
_atom_site_adp_type
_atom_site_occupancy
_atom_site_symmetry_multiplicity
_atom_site_calc_flag
_atom_site_refinement_flags
Zr1 Zr 0.5000 -0.00016(7) 0.2500 0.0140(2) Uani 1 2 d S
Si1 Si 0.59585(9) 0.14282(15) 0.11496(9) 0.0176(4) Uani 1 1 d .
Si2 Si 0.71363(9) 0.18637(17) 0.14797(10) 0.0255(5) Uani 1 1 d .
C1 C 0.5431(3) 0.1500(5) 0.1899(3) 0.0176(13) Uani 1 1 d .
C2 C 0.5200(3) 0.2518(5) 0.2186(3) 0.0142(13) Uani 1 1 d .
C3 C 0.4290(3) -0.0266(5) 0.1309(3) 0.0220(15) Uani 1 1 d .
H3 H 0.4433 0.0119 0.0907 0.026 Uiso 1 1 calc R
C4 C 0.3843(3) 0.0220(5) 0.1752(3) 0.0228(15) Uani 1 1 d .
H4 H 0.3638 0.0995 0.1713 0.027 Uiso 1 1 calc R
C5 C 0.3754(3) -0.0657(6) 0.2268(4) 0.0258(15) Uani 1 1 d .
H5 H 0.3469 -0.0580 0.2633 0.031 Uiso 1 1 calc R
C6 C 0.4155(3) -0.1660(6) 0.2150(4) 0.0284(16) Uani 1 1 d .
H6 H 0.4193 -0.2379 0.2422 0.034 Uiso 1 1 calc R
C7 C 0.4491(3) -0.1414(6) 0.1558(4) 0.0270(16) Uani 1 1 d .
H7 H 0.4800 -0.1935 0.1361 0.032 Uiso 1 1 calc R
C8 C 0.5276(3) 0.3725(5) 0.1846(3) 0.0184(14) Uani 1 1 d .
C9 C 0.4734(4) 0.4230(6) 0.1414(4) 0.0309(17) Uani 1 1 d .
H9 H 0.4299 0.3842 0.1370 0.037 Uiso 1 1 calc R
C10 C 0.4801(4) 0.5272(6) 0.1043(4) 0.041(2) Uani 1 1 d .
H10 H 0.4417 0.5601 0.0752 0.049 Uiso 1 1 calc R
C11 C 0.5430(4) 0.5836(6) 0.1099(4) 0.039(2) Uani 1 1 d .
H11 H 0.5487 0.6539 0.0829 0.047 Uiso 1 1 calc R
C12 C 0.5973(4) 0.5383(6) 0.1542(4) 0.0332(18) Uani 1 1 d .
H12 H 0.6402 0.5790 0.1592 0.040 Uiso 1 1 calc R
C13 C 0.5899(4) 0.4330(5) 0.1918(4) 0.0273(16) Uani 1 1 d .
H13 H 0.6277 0.4024 0.2227 0.033 Uiso 1 1 calc R
C14 C 0.5634(3) 0.2398(6) 0.0370(3) 0.0250(15) Uani 1 1 d .
H14A H 0.5152 0.2201 0.0209 0.037 Uiso 1 1 calc R
H14B H 0.5911 0.2252 -0.0016 0.037 Uiso 1 1 calc R
H14C H 0.5670 0.3247 0.0508 0.037 Uiso 1 1 calc R
C15 C 0.5938(3) -0.0164(5) 0.0771(3) 0.0251(15) Uani 1 1 d .
H15A H 0.6070 -0.0740 0.1154 0.038 Uiso 1 1 calc R
H15B H 0.6261 -0.0221 0.0420 0.038 Uiso 1 1 calc R
H15C H 0.5472 -0.0348 0.0545 0.038 Uiso 1 1 calc R
C16 C 0.7391(4) 0.2068(7) 0.2456(4) 0.0362(18) Uani 1 1 d .
H16A H 0.7861 0.2384 0.2541 0.054 Uiso 1 1 calc R
H16B H 0.7370 0.1291 0.2696 0.054 Uiso 1 1 calc R
H16C H 0.7075 0.2635 0.2641 0.054 Uiso 1 1 calc R
C17 C 0.7373(4) 0.3238(7) 0.0996(4) 0.0340(17) Uani 1 1 d .
H17A H 0.7171 0.3950 0.1192 0.051 Uiso 1 1 calc R
H17B H 0.7198 0.3162 0.0492 0.051 Uiso 1 1 calc R
H17C H 0.7875 0.3321 0.1050 0.051 Uiso 1 1 calc R
C18 C 0.7677(4) 0.0586(7) 0.1205(5) 0.046(2) Uani 1 1 d .
H18A H 0.7579 0.0468 0.0692 0.069 Uiso 1 1 calc R
H18B H 0.7567 -0.0151 0.1449 0.069 Uiso 1 1 calc R
H18C H 0.8165 0.0779 0.1330 0.069 Uiso 1 1 calc R
C42 C 0.8202(11) 0.8012(17) 0.0010(9) 0.161(8) Uani 1 1 d D
H42 H 0.8649 0.8265 -0.0066 0.193 Uiso 1 1 calc R
C40 C 0.7423(9) 0.6907(15) 0.0478(7) 0.140(7) Uani 1 1 d D
H40 H 0.7408 0.6269 0.0807 0.168 Uiso 1 1 calc R
C41 C 0.8019(7) 0.7516(14) 0.0580(10) 0.137(7) Uani 1 1 d D
H41 H 0.8287 0.7580 0.1031 0.164 Uiso 1 1 calc R

loop_
_atom_site_aniso_label
_atom_site_aniso_U_11
_atom_site_aniso_U_22
_atom_site_aniso_U_33
_atom_site_aniso_U_23
_atom_site_aniso_U_13
_atom_site_aniso_U_12
Zr1 0.0148(4) 0.0107(4) 0.0159(4) 0.000 -0.0009(3) 0.000
Si1 0.0191(9) 0.0158(9) 0.0177(9) 0.0003(7) 0.0019(7) -0.0005(7)
Si2 0.0195(10) 0.0277(10) 0.0290(11) 0.0020(8) 0.0015(8) -0.0021(8)
C1 0.016(3) 0.019(3) 0.016(3) 0.003(3) -0.005(3) 0.004(3)
C2 0.013(3) 0.019(3) 0.009(3) -0.001(2) -0.006(2) -0.001(3)
C3 0.020(3) 0.025(4) 0.019(3) -0.003(3) -0.004(3) -0.005(3)
C4 0.019(3) 0.014(3) 0.032(4) -0.005(3) -0.010(3) -0.005(3)
C5 0.016(3) 0.032(4) 0.029(4) -0.006(3) 0.001(3) -0.005(3)
C6 0.030(4) 0.018(3) 0.034(4) 0.000(3) -0.009(3) -0.013(3)
C7 0.023(4) 0.022(3) 0.034(4) -0.014(3) -0.006(3) 0.001(3)
C8 0.029(4) 0.010(3) 0.017(3) 0.001(2) 0.007(3) 0.005(3)
C9 0.030(4) 0.035(4) 0.029(4) 0.010(3) 0.008(3) 0.006(3)
C10 0.049(5) 0.032(4) 0.042(5) 0.018(3) 0.010(4) 0.024(4)
C11 0.066(6) 0.013(3) 0.042(5) 0.008(3) 0.019(4) 0.010(4)
C12 0.044(5) 0.019(3) 0.040(4) -0.002(3) 0.014(4) -0.006(3)
C13 0.035(4) 0.013(3) 0.032(4) 0.002(3) -0.002(3) -0.003(3)
C14 0.028(4) 0.024(3) 0.024(4) 0.002(3) 0.005(3) 0.002(3)
C15 0.030(4) 0.016(3) 0.029(4) 0.001(3) 0.006(3) 0.000(3)
C16 0.030(4) 0.041(4) 0.035(4) 0.010(4) -0.003(3) -0.011(3)
C17 0.027(4) 0.037(4) 0.038(4) 0.005(3) 0.002(3) -0.009(3)
C18 0.028(4) 0.043(5) 0.067(6) 0.004(4) 0.008(4) 0.007(4)
C42 0.21(2) 0.167(19) 0.107(14) -0.001(14) 0.042(16) 0.073(16)
C40 0.188(18) 0.135(14) 0.082(10) 0.024(9) -0.045(11) -0.103(13)
C41 0.106(13) 0.116(13) 0.19(2) 0.060(13) 0.041(13) -0.005(10)

loop_
_atom_type_symbol
_atom_type_description
_atom_type_scat_dispersion_real
_atom_type_scat_dispersion_imag
_atom_type_scat_source
C C 0.0033 0.0016 'International Tables Vol C Tables 4.2.6.8 and 6.1.1.4'
H H 0.0000 0.0000 'International Tables Vol C Tables 4.2.6.8 and 6.1.1.4'
Si Si 0.0817 0.0704 'International Tables Vol C Tables 4.2.6.8 and 6.1.1.4'
Zr Zr -2.9673 0.5597 'International Tables Vol C Tables 4.2.6.8 and 6.1.1.4'

loop_
_geom_angle_atom_site_label_1
_geom_angle_atom_site_label_2
_geom_angle_atom_site_label_3
_geom_angle
_geom_angle_site_symmetry_1
_geom_angle_site_symmetry_3
C1 Zr1 C1 84.2(3) 2_655 .
C1 Zr1 C7 133.7(2) 2_655 .
C1 Zr1 C7 104.1(2) . .
C1 Zr1 C7 104.1(2) 2_655 2_655
C1 Zr1 C7 133.7(2) . 2_655
C7 Zr1 C7 102.0(3) . 2_655
C1 Zr1 C6 133.4(2) 2_655 2_655
C1 Zr1 C6 113.7(2) . 2_655
C7 Zr1 C6 85.4(2) . 2_655
C7 Zr1 C6 32.5(2) 2_655 2_655
C1 Zr1 C6 113.7(2) 2_655 .
C1 Zr1 C6 133.4(2) . .
C7 Zr1 C6 32.5(2) . .
C7 Zr1 C6 85.4(2) 2_655 .
C6 Zr1 C6 85.5(3) 2_655 .
C1 Zr1 C3 80.1(2) 2_655 2_655
C1 Zr1 C3 110.1(2) . 2_655
C7 Zr1 C3 134.2(2) . 2_655
C7 Zr1 C3 32.4(2) 2_655 2_655
C6 Zr1 C3 53.6(2) 2_655 2_655
C6 Zr1 C3 115.0(2) . 2_655
C1 Zr1 C3 110.1(2) 2_655 .
C1 Zr1 C3 80.1(2) . .
C7 Zr1 C3 32.4(2) . .
C7 Zr1 C3 134.2(2) 2_655 .
C6 Zr1 C3 115.0(2) 2_655 .
C6 Zr1 C3 53.6(2) . .
C3 Zr1 C3 166.6(3) 2_655 .
C1 Zr1 C4 90.5(2) 2_655 2_655
C1 Zr1 C4 81.2(2) . 2_655
C7 Zr1 C4 135.5(2) . 2_655
C7 Zr1 C4 53.8(2) 2_655 2_655
C6 Zr1 C4 53.7(2) 2_655 2_655
C6 Zr1 C4 137.2(2) . 2_655
C3 Zr1 C4 32.2(2) 2_655 2_655
C3 Zr1 C4 150.4(2) . 2_655
C1 Zr1 C4 81.2(2) 2_655 .
C1 Zr1 C4 90.5(2) . .
C7 Zr1 C4 53.8(2) . .
C7 Zr1 C4 135.5(2) 2_655 .
C6 Zr1 C4 137.2(2) 2_655 .
C6 Zr1 C4 53.7(2) . .
C3 Zr1 C4 150.4(2) 2_655 .
C3 Zr1 C4 32.2(2) . .
C4 Zr1 C4 168.8(3) 2_655 .
C1 Zr1 C5 122.8(2) 2_655 2_655
C1 Zr1 C5 83.4(2) . 2_655
C7 Zr1 C5 103.5(2) . 2_655
C7 Zr1 C5 53.5(2) 2_655 2_655
C6 Zr1 C5 32.2(2) 2_655 2_655
C6 Zr1 C5 115.1(2) . 2_655
C3 Zr1 C5 53.2(2) 2_655 2_655
C3 Zr1 C5 122.2(2) . 2_655
C4 Zr1 C5 32.3(2) 2_655 2_655
C4 Zr1 C5 154.3(2) . 2_655
C1 Zr1 C5 83.4(2) 2_655 .
C1 Zr1 C5 122.8(2) . .
C7 Zr1 C5 53.5(2) . .
C7 Zr1 C5 103.5(2) 2_655 .
C6 Zr1 C5 115.1(2) 2_655 .
C6 Zr1 C5 32.2(2) . .
C3 Zr1 C5 122.2(2) 2_655 .
C3 Zr1 C5 53.2(2) . .
C4 Zr1 C5 154.3(2) 2_655 .
C4 Zr1 C5 32.3(2) . .
C5 Zr1 C5 146.6(3) 2_655 .
C1 Si1 C14 114.5(3) . .
C1 Si1 C15 109.9(3) . .
C14 Si1 C15 104.1(3) . .
C1 Si1 Si2 113.9(2) . .
C14 Si1 Si2 108.3(2) . .
C15 Si1 Si2 105.2(2) . .
C17 Si2 C16 109.7(3) . .
C17 Si2 C18 107.1(4) . .
C16 Si2 C18 106.2(4) . .
C17 Si2 Si1 109.3(2) . .
C16 Si2 Si1 114.6(2) . .
C18 Si2 Si1 109.7(3) . .
C2 C1 Si1 126.0(5) . .
C2 C1 Zr1 104.3(4) . .
Si1 C1 Zr1 129.6(3) . .
C1 C2 C8 120.8(5) . .
C1 C2 C2 123.5(3) . 2_655
C8 C2 C2 115.5(3) . 2_655
C4 C3 C7 108.5(6) . .
C4 C3 Zr1 74.3(3) . .
C7 C3 Zr1 72.7(4) . .
C3 C4 C5 107.2(6) . .
C3 C4 Zr1 73.6(3) . .
C5 C4 Zr1 73.9(4) . .
C6 C5 C4 108.4(6) . .
C6 C5 Zr1 73.0(4) . .
C4 C5 Zr1 73.7(4) . .
C5 C6 C7 107.7(6) . .
C5 C6 Zr1 74.8(4) . .
C7 C6 Zr1 73.1(4) . .
C3 C7 C6 108.1(6) . .
C3 C7 Zr1 74.9(3) . .
C6 C7 Zr1 74.4(4) . .
C9 C8 C13 117.6(6) . .
C9 C8 C2 120.6(6) . .
C13 C8 C2 121.6(6) . .
C10 C9 C8 122.4(7) . .
C9 C10 C11 119.3(7) . .
C12 C11 C10 120.0(7) . .
C11 C12 C13 120.3(7) . .
C8 C13 C12 120.4(6) . .
C41 C42 C40 105.2(18) . 7_665
C41 C40 C42 135.5(14) . 7_665
C42 C41 C40 115(2) . .

loop_
_geom_bond_atom_site_label_1
_geom_bond_atom_site_label_2
_geom_bond_distance
_geom_bond_site_symmetry_2
Zr1 C1 2.248(6) 2_655
Zr1 C1 2.248(6) .
Zr1 C7 2.495(6) .
Zr1 C7 2.495(6) 2_655
Zr1 C6 2.512(6) 2_655
Zr1 C6 2.512(6) .
Zr1 C3 2.523(6) 2_655
Zr1 C3 2.523(6) .
Zr1 C4 2.532(6) 2_655
Zr1 C4 2.532(6) .
Zr1 C5 2.534(6) 2_655
Zr1 C5 2.535(6) .
Si1 C1 1.869(6) .
Si1 C14 1.880(6) .
Si1 C15 1.910(6) .
Si1 Si2 2.365(3) .
Si2 C17 1.873(7) .
Si2 C16 1.877(7) .
Si2 C18 1.886(8) .
C1 C2 1.360(8) .
C2 C8 1.506(8) .
C2 C2 1.510(11) 2_655
C3 C4 1.400(9) .
C3 C7 1.401(9) .
C4 C5 1.411(9) .
C5 C6 1.399(9) .
C6 C7 1.402(10) .
C8 C9 1.378(9) .
C8 C13 1.385(9) .
C9 C10 1.371(9) .
C10 C11 1.375(11) .
C11 C12 1.368(11) .
C12 C13 1.390(9) .
C42 C41 1.307(9) .
C42 C40 1.44(2) 7_665
C40 C41 1.344(9) .
C40 C42 1.44(2) 7_665

loop_
_geom_torsion_atom_site_label_1
_geom_torsion_atom_site_label_2
_geom_torsion_atom_site_label_3
_geom_torsion_atom_site_label_4
_geom_torsion
_geom_torsion_site_symmetry_1
_geom_torsion_site_symmetry_4
C1 Si1 Si2 C17 -117.9(3) . .
C14 Si1 Si2 C17 10.7(3) . .
C15 Si1 Si2 C17 121.6(3) . .
C1 Si1 Si2 C16 5.7(4) . .
C14 Si1 Si2 C16 134.4(3) . .
C15 Si1 Si2 C16 -114.7(3) . .
C1 Si1 Si2 C18 125.0(4) . .
C14 Si1 Si2 C18 -106.4(4) . .
C15 Si1 Si2 C18 4.5(4) . .
C14 Si1 C1 C2 -47.2(6) . .
C15 Si1 C1 C2 -164.0(5) . .
Si2 Si1 C1 C2 78.2(5) . .
C14 Si1 C1 Zr1 130.2(4) . .
C15 Si1 C1 Zr1 13.4(5) . .
Si2 Si1 C1 Zr1 -104.5(3) . .
C1 Zr1 C1 C2 -1.6(3) 2_655 .
C7 Zr1 C1 C2 132.1(4) . .
C7 Zr1 C1 C2 -105.5(4) 2_655 .
C6 Zr1 C1 C2 -136.8(4) 2_655 .
C6 Zr1 C1 C2 115.8(4) . .
C3 Zr1 C1 C2 -78.8(4) 2_655 .
C3 Zr1 C1 C2 110.0(4) . .
C4 Zr1 C1 C2 -93.1(4) 2_655 .
C4 Zr1 C1 C2 79.5(4) . .
C5 Zr1 C1 C2 -125.6(4) 2_655 .
C5 Zr1 C1 C2 76.7(4) . .
C1 Zr1 C1 Si1 -179.4(5) 2_655 .
C7 Zr1 C1 Si1 -45.7(4) . .
C7 Zr1 C1 Si1 76.7(5) 2_655 .
C6 Zr1 C1 Si1 45.4(4) 2_655 .
C6 Zr1 C1 Si1 -62.0(5) . .
C3 Zr1 C1 Si1 103.4(4) 2_655 .
C3 Zr1 C1 Si1 -67.8(4) . .
C4 Zr1 C1 Si1 89.1(4) 2_655 .
C4 Zr1 C1 Si1 -98.3(4) . .
C5 Zr1 C1 Si1 56.6(4) 2_655 .
C5 Zr1 C1 Si1 -101.1(4) . .
Si1 C1 C2 C8 8.4(8) . .
Zr1 C1 C2 C8 -169.5(4) . .
Si1 C1 C2 C2 -177.3(5) . 2_655
Zr1 C1 C2 C2 4.8(8) . 2_655
C1 Zr1 C3 C4 -27.1(4) 2_655 .
C1 Zr1 C3 C4 -107.1(4) . .
C7 Zr1 C3 C4 115.7(6) . .
C7 Zr1 C3 C4 108.8(4) 2_655 .
C6 Zr1 C3 C4 141.2(4) 2_655 .
C6 Zr1 C3 C4 78.1(4) . .
C3 Zr1 C3 C4 111.7(3) 2_655 .
C4 Zr1 C3 C4 -158.7(5) 2_655 .
C5 Zr1 C3 C4 177.2(3) 2_655 .
C5 Zr1 C3 C4 37.6(4) . .
C1 Zr1 C3 C7 -142.8(4) 2_655 .
C1 Zr1 C3 C7 137.2(4) . .
C7 Zr1 C3 C7 -6.9(7) 2_655 .
C6 Zr1 C3 C7 25.6(5) 2_655 .
C6 Zr1 C3 C7 -37.6(4) . .
C3 Zr1 C3 C7 -3.9(4) 2_655 .
C4 Zr1 C3 C7 85.6(5) 2_655 .
C4 Zr1 C3 C7 -115.7(6) . .
C5 Zr1 C3 C7 61.5(5) 2_655 .
C5 Zr1 C3 C7 -78.0(4) . .
C7 C3 C4 C5 -1.7(7) . .
Zr1 C3 C4 C5 -66.8(4) . .
C7 C3 C4 Zr1 65.2(4) . .
C1 Zr1 C4 C3 154.3(4) 2_655 .
C1 Zr1 C4 C3 70.3(4) . .
C7 Zr1 C4 C3 -36.8(4) . .
C7 Zr1 C4 C3 -104.5(4) 2_655 .
C6 Zr1 C4 C3 -56.7(5) 2_655 .
C6 Zr1 C4 C3 -77.4(4) . .
C3 Zr1 C4 C3 -154.2(6) 2_655 .
C4 Zr1 C4 C3 112.0(3) 2_655 .
C5 Zr1 C4 C3 -5.5(7) 2_655 .
C5 Zr1 C4 C3 -114.0(5) . .
C1 Zr1 C4 C5 -91.7(4) 2_655 .
C1 Zr1 C4 C5 -175.7(4) . .
C7 Zr1 C4 C5 77.2(4) . .
C7 Zr1 C4 C5 9.4(5) 2_655 .
C6 Zr1 C4 C5 57.3(5) 2_655 .
C6 Zr1 C4 C5 36.5(4) . .
C3 Zr1 C4 C5 -40.3(6) 2_655 .
C3 Zr1 C4 C5 114.0(5) . .
C4 Zr1 C4 C5 -134.0(4) 2_655 .
C5 Zr1 C4 C5 108.4(7) 2_655 .
C3 C4 C5 C6 1.3(7) . .
Zr1 C4 C5 C6 -65.3(4) . .
C3 C4 C5 Zr1 66.6(4) . .
C1 Zr1 C5 C6 -160.5(4) 2_655 .
C1 Zr1 C5 C6 120.8(4) . .
C7 Zr1 C5 C6 37.6(4) . .
C7 Zr1 C5 C6 -57.5(4) 2_655 .
C6 Zr1 C5 C6 -25.2(6) 2_655 .
C3 Zr1 C5 C6 -86.5(4) 2_655 .
C3 Zr1 C5 C6 78.3(4) . .
C4 Zr1 C5 C6 -83.0(6) 2_655 .
C4 Zr1 C5 C6 115.7(6) . .
C5 Zr1 C5 C6 -15.9(4) 2_655 .
C1 Zr1 C5 C4 83.8(4) 2_655 .
C1 Zr1 C5 C4 5.1(5) . .
C7 Zr1 C5 C4 -78.1(4) . .
C7 Zr1 C5 C4 -173.2(4) 2_655 .
C6 Zr1 C5 C4 -140.9(4) 2_655 .
C6 Zr1 C5 C4 -115.7(6) . .
C3 Zr1 C5 C4 157.8(3) 2_655 .
C3 Zr1 C5 C4 -37.4(4) . .
C4 Zr1 C5 C4 161.3(5) 2_655 .
C5 Zr1 C5 C4 -131.6(4) 2_655 .
C4 C5 C6 C7 -0.5(7) . .
Zr1 C5 C6 C7 -66.2(4) . .
C4 C5 C6 Zr1 65.8(4) . .
C1 Zr1 C6 C5 21.3(5) 2_655 .
C1 Zr1 C6 C5 -84.0(5) . .
C7 Zr1 C6 C5 -114.4(6) . .
C7 Zr1 C6 C5 124.6(4) 2_655 .
C6 Zr1 C6 C5 157.3(5) 2_655 .
C3 Zr1 C6 C5 111.2(4) 2_655 .
C3 Zr1 C6 C5 -76.9(4) . .
C4 Zr1 C6 C5 140.6(4) 2_655 .
C4 Zr1 C6 C5 -36.7(4) . .
C5 Zr1 C6 C5 170.4(2) 2_655 .
C1 Zr1 C6 C7 135.7(4) 2_655 .
C1 Zr1 C6 C7 30.4(5) . .
C7 Zr1 C6 C7 -121.0(4) 2_655 .
C6 Zr1 C6 C7 -88.4(4) 2_655 .
C3 Zr1 C6 C7 -134.4(4) 2_655 .
C3 Zr1 C6 C7 37.4(4) . .
C4 Zr1 C6 C7 -105.0(4) 2_655 .
C4 Zr1 C6 C7 77.7(4) . .
C5 Zr1 C6 C7 -75.2(4) 2_655 .
C5 Zr1 C6 C7 114.4(6) . .
C4 C3 C7 C6 1.4(7) . .
Zr1 C3 C7 C6 67.6(4) . .
C4 C3 C7 Zr1 -66.2(4) . .
C5 C6 C7 C3 -0.6(7) . .
Zr1 C6 C7 C3 -67.9(4) . .
C5 C6 C7 Zr1 67.4(4) . .
C1 Zr1 C7 C3 51.8(5) 2_655 .
C1 Zr1 C7 C3 -43.6(4) . .
C7 Zr1 C7 C3 175.0(5) 2_655 .
C6 Zr1 C7 C3 -156.9(4) 2_655 .
C6 Zr1 C7 C3 114.1(6) . .
C3 Zr1 C7 C3 178.73(13) 2_655 .
C4 Zr1 C7 C3 -135.3(4) 2_655 .
C4 Zr1 C7 C3 36.5(4) . .
C5 Zr1 C7 C3 -130.1(4) 2_655 .
C5 Zr1 C7 C3 77.0(4) . .
C1 Zr1 C7 C6 -62.3(5) 2_655 .
C1 Zr1 C7 C6 -157.7(4) . .
C7 Zr1 C7 C6 60.9(4) 2_655 .
C6 Zr1 C7 C6 89.0(5) 2_655 .
C3 Zr1 C7 C6 64.6(5) 2_655 .
C3 Zr1 C7 C6 -114.1(6) . .
C4 Zr1 C7 C6 110.6(4) 2_655 .
C4 Zr1 C7 C6 -77.6(4) . .
C5 Zr1 C7 C6 115.8(4) 2_655 .
C5 Zr1 C7 C6 -37.2(4) . .
C1 C2 C8 C9 98.4(7) . .
C2 C2 C8 C9 -76.3(8) 2_655 .
C1 C2 C8 C13 -77.4(8) . .
C2 C2 C8 C13 107.9(8) 2_655 .
C13 C8 C9 C10 2.1(10) . .
C2 C8 C9 C10 -173.9(6) . .
C8 C9 C10 C11 0.4(11) . .
C9 C10 C11 C12 -2.7(11) . .
C10 C11 C12 C13 2.3(11) . .
C9 C8 C13 C12 -2.5(10) . .
C2 C8 C13 C12 173.5(6) . .
C11 C12 C13 C8 0.4(10) . .
C40 C42 C41 C40 20(3) 7_665 .
C42 C40 C41 C42 -28(4) 7_665 .
